data_4085984
loop_
_publ_author_name
'Dub, Pavel A.'
'Scott, Brian L.'
'Gordon, John C.'

_publ_section_title
;
 Air-Stable NNS (ENENES) Ligands and Their Well-Defined Ruthenium and
 Iridium Complexes for Molecular Catalysis
;
_journal_issue 18
_journal_name_full Organometallics
_journal_page_first 4464
_journal_paper_doi 10.1021/acs.organomet.5b00432
_journal_volume 34
_journal_year 2015
_chemical_formula_sum 'C27 H35 Cl2 N2 O P Ru S'
_chemical_formula_weight 638.57
_chemical_name_systematic
; 
 ? 
;
_space_group_IT_number 2
_symmetry_cell_setting triclinic
_symmetry_space_group_name_Hall '-P 1'
_symmetry_space_group_name_H-M 'P -1'
_atom_sites_solution_hydrogens geom
_atom_sites_solution_primary direct
_atom_sites_solution_secondary difmap
_audit_creation_method SHELXL-97
_cell_angle_alpha 78.001(2)
_cell_angle_beta 70.024(2)
_cell_angle_gamma 64.473(2)
_cell_formula_units_Z 2
_cell_length_a 9.9451(11)
_cell_length_b 11.3383(12)
_cell_length_c 14.3627(15)
_cell_measurement_temperature 100(1)
_cell_volume 1370.0(3)
_computing_cell_refinement 'SAINT+, v. 7.66a (Bruker AXS, 2009)'
_computing_data_collection 'APEX II, v. 7.0 (Bruker AXS, 2009)'
_computing_data_reduction 'SAINT+, v. 7.66a (Bruker AXS, 2009)'
_computing_molecular_graphics 'SHELXTL, v. 6.14, (Bruker AXS, 2000)'
_computing_publication_material 'SHELXTL, v. 6.14, (Bruker AXS, 2000)'
_computing_structure_refinement 'SHELXL-97 (Sheldrick, 1997)'
_computing_structure_solution 'SHELXS-97 (Sheldrick, 1990)'
_diffrn_ambient_temperature 100(1)
_diffrn_measured_fraction_theta_full 0.981
_diffrn_measured_fraction_theta_max 0.951
_diffrn_measurement_device_type 'Bruker D8 with APEXII CCD'
_diffrn_measurement_method '\w scans'
_diffrn_radiation_monochromator graphite
_diffrn_radiation_source 'fine-focus sealed tube'
_diffrn_radiation_type MoK\a
_diffrn_radiation_wavelength 0.71073
_diffrn_reflns_av_R_equivalents 0.0291
_diffrn_reflns_av_sigmaI/netI 0.0387
_diffrn_reflns_limit_h_max 15
_diffrn_reflns_limit_h_min -15
_diffrn_reflns_limit_k_max 17
_diffrn_reflns_limit_k_min -17
_diffrn_reflns_limit_l_max 22
_diffrn_reflns_limit_l_min -22
_diffrn_reflns_number 29975
_diffrn_reflns_theta_full 25.00
_diffrn_reflns_theta_max 34.26
_diffrn_reflns_theta_min 2.42
_diffrn_standards_decay_% 0
_diffrn_standards_interval_count 0
_diffrn_standards_interval_time 0
_diffrn_standards_number 0
_exptl_absorpt_coefficient_mu 0.926
_exptl_absorpt_correction_T_max 0.9131
_exptl_absorpt_correction_T_min 0.8365
_exptl_absorpt_correction_type multi-scan
_exptl_absorpt_process_details 'SADABS v. 2.03 (Sheldrick, 2008)'
_exptl_crystal_colour orange
_exptl_crystal_density_diffrn 1.548
_exptl_crystal_density_method 'not measured'
_exptl_crystal_description block
_exptl_crystal_F_000 656
_exptl_crystal_size_max 0.20
_exptl_crystal_size_mid 0.10
_exptl_crystal_size_min 0.10
_refine_diff_density_max 3.762
_refine_diff_density_min -4.187
_refine_diff_density_rms 0.351
_refine_ls_extinction_method none
_refine_ls_goodness_of_fit_ref 3.179
_refine_ls_hydrogen_treatment constr
_refine_ls_matrix_type full
_refine_ls_number_parameters 317
_refine_ls_number_reflns 10841
_refine_ls_number_restraints 0
_refine_ls_restrained_S_all 3.179
_refine_ls_R_factor_all 0.1001
_refine_ls_R_factor_gt 0.0904
_refine_ls_shift/su_max 0.000
_refine_ls_shift/su_mean 0.000
_refine_ls_structure_factor_coef Fsqd
_refine_ls_weighting_details 'calc w=1/[\s^2^(Fo^2^)+(0.0718P)^2^+0.0000P] where P=(Fo^2^+2Fc^2^)/3'
_refine_ls_weighting_scheme calc
_refine_ls_wR_factor_gt 0.3062
_refine_ls_wR_factor_ref 0.3089
_reflns_number_gt 9695
_reflns_number_total 10841
_reflns_threshold_expression >2sigma(I)
_cod_data_source_file om5b00432_si_002.cif
_cod_data_source_block dq0028
_cod_depositor_comments 'Adding full bibliography for 4085982--4085994.cif.'
_cod_database_code 4085984

loop_
_symmetry_equiv_pos_as_xyz
'x, y, z'
'-x, -y, -z'

loop_
_atom_site_label
_atom_site_type_symbol
_atom_site_fract_x
_atom_site_fract_y
_atom_site_fract_z
_atom_site_U_iso_or_equiv
_atom_site_adp_type
_atom_site_occupancy
_atom_site_symmetry_multiplicity
_atom_site_calc_flag
_atom_site_refinement_flags
Ru1 Ru 0.78326(5) 0.87474(4) 0.69872(3) 0.01217(14) Uani 1 1 d .
Cl1 Cl 1.03981(15) 0.81530(13) 0.57848(9) 0.0172(3) Uani 1 1 d .
Cl2 Cl 0.51948(16) 0.97108(14) 0.80041(11) 0.0219(3) Uani 1 1 d .
P1 P 0.78265(16) 0.66958(14) 0.76208(10) 0.0143(3) Uani 1 1 d .
S1 S 0.66988(19) 0.89385(16) 0.57732(11) 0.0218(3) Uani 1 1 d .
N1 N 0.7681(6) 1.0674(5) 0.6404(4) 0.0220(10) Uani 1 1 d .
H1 H 0.8598 1.0568 0.5928 0.026 Uiso 1 1 calc R
N2 N 0.8699(5) 0.9206(5) 0.8087(3) 0.0146(8) Uani 1 1 d .
O1 O 0.9783(7) 0.8489(6) 0.9863(4) 0.0339(11) Uani 1 1 d .
C1 C 0.7918(11) 0.7922(8) 0.4725(5) 0.0349(17) Uani 1 1 d .
H1A H 0.7328 0.8073 0.4274 0.052 Uiso 1 1 calc R
H1B H 0.8263 0.7016 0.4963 0.052 Uiso 1 1 calc R
H1C H 0.8803 0.8145 0.4388 0.052 Uiso 1 1 calc R
C2 C 0.6710(8) 1.0512(7) 0.5134(5) 0.0271(13) Uani 1 1 d .
H2A H 0.7694 1.0380 0.4629 0.032 Uiso 1 1 calc R
H2B H 0.5884 1.0924 0.4815 0.032 Uiso 1 1 calc R
C3 C 0.6473(7) 1.1372(6) 0.5896(5) 0.0239(12) Uani 1 1 d .
H3A H 0.6544 1.2194 0.5574 0.029 Uiso 1 1 calc R
H3B H 0.5452 1.1564 0.6371 0.029 Uiso 1 1 calc R
C4 C 0.7646(8) 1.1363(6) 0.7187(5) 0.0257(13) Uani 1 1 d .
H4A H 0.6653 1.1586 0.7695 0.031 Uiso 1 1 calc R
H4B H 0.7811 1.2162 0.6906 0.031 Uiso 1 1 calc R
C5 C 0.8949(8) 1.0420(6) 0.7622(4) 0.0212(11) Uani 1 1 d .
H5A H 0.9928 1.0194 0.7100 0.025 Uiso 1 1 calc R
H5B H 0.9016 1.0843 0.8116 0.025 Uiso 1 1 calc R
C6 C 0.7615(8) 0.9397(6) 0.9106(4) 0.0223(11) Uani 1 1 d .
H6A H 0.7333 0.8645 0.9339 0.027 Uiso 1 1 calc R
H6B H 0.6673 1.0164 0.9085 0.027 Uiso 1 1 calc R
C7 C 0.8311(9) 0.9571(8) 0.9835(5) 0.0295(14) Uani 1 1 d .
H7A H 0.8474 1.0383 0.9649 0.035 Uiso 1 1 calc R
H7B H 0.7581 0.9638 1.0494 0.035 Uiso 1 1 calc R
C8 C 1.0199(7) 0.8118(7) 0.8177(5) 0.0226(11) Uani 1 1 d .
H8A H 1.0964 0.8014 0.7530 0.027 Uiso 1 1 calc R
H8B H 1.0040 0.7306 0.8387 0.027 Uiso 1 1 calc R
C9 C 1.0828(8) 0.8364(9) 0.8911(5) 0.0319(15) Uani 1 1 d .
H9A H 1.1808 0.7643 0.8931 0.038 Uiso 1 1 calc R
H9B H 1.1024 0.9159 0.8690 0.038 Uiso 1 1 calc R
C10 C 0.6766(7) 0.6222(6) 0.7023(4) 0.0174(10) Uani 1 1 d .
C11 C 0.7519(8) 0.5145(6) 0.6438(5) 0.0225(11) Uani 1 1 d .
H11 H 0.8551 0.4603 0.6396 0.027 Uiso 1 1 calc R
C12 C 0.6735(9) 0.4874(7) 0.5913(5) 0.0262(13) Uani 1 1 d .
H12 H 0.7255 0.4177 0.5508 0.031 Uiso 1 1 calc R
C13 C 0.5162(8) 0.5664(7) 0.6004(5) 0.0261(12) Uani 1 1 d .
H13 H 0.4622 0.5476 0.5679 0.031 Uiso 1 1 calc R
C14 C 0.4414(8) 0.6734(7) 0.6587(5) 0.0264(13) Uani 1 1 d .
H14 H 0.3372 0.7262 0.6648 0.032 Uiso 1 1 calc R
C15 C 0.5218(7) 0.7015(6) 0.7078(4) 0.0205(11) Uani 1 1 d .
H15 H 0.4712 0.7746 0.7449 0.025 Uiso 1 1 calc R
C16 C 0.9577(6) 0.5184(5) 0.7541(4) 0.0175(10) Uani 1 1 d .
C17 C 1.1061(6) 0.5157(5) 0.7030(4) 0.0178(10) Uani 1 1 d .
H17 H 1.1177 0.5922 0.6704 0.021 Uiso 1 1 calc R
C18 C 1.2362(7) 0.4003(6) 0.7001(5) 0.0233(12) Uani 1 1 d .
H18 H 1.3345 0.3997 0.6659 0.028 Uiso 1 1 calc R
C19 C 1.2203(7) 0.2843(6) 0.7487(5) 0.0231(11) Uani 1 1 d .
H19 H 1.3078 0.2069 0.7475 0.028 Uiso 1 1 calc R
C20 C 1.0742(7) 0.2856(6) 0.7982(5) 0.0222(11) Uani 1 1 d .
H20 H 1.0623 0.2087 0.8293 0.027 Uiso 1 1 calc R
C21 C 0.9458(7) 0.4014(6) 0.8013(5) 0.0239(12) Uani 1 1 d .
H21 H 0.8479 0.4015 0.8361 0.029 Uiso 1 1 calc R
C22 C 0.6877(7) 0.6510(6) 0.8973(4) 0.0184(10) Uani 1 1 d .
C23 C 0.5287(8) 0.6809(8) 0.9390(5) 0.0291(14) Uani 1 1 d .
H23 H 0.4631 0.7160 0.8983 0.035 Uiso 1 1 calc R
C24 C 0.4664(10) 0.6587(9) 1.0415(6) 0.042(2) Uani 1 1 d .
H24 H 0.3612 0.6746 1.0680 0.051 Uiso 1 1 calc R
C25 C 0.5620(11) 0.6133(7) 1.1026(5) 0.0379(19) Uani 1 1 d .
H25 H 0.5195 0.6035 1.1709 0.045 Uiso 1 1 calc R
C26 C 0.7163(11) 0.5828(9) 1.0648(6) 0.0390(18) Uani 1 1 d .
H26 H 0.7794 0.5487 1.1070 0.047 Uiso 1 1 calc R
C27 C 0.7834(9) 0.6023(7) 0.9611(5) 0.0283(13) Uani 1 1 d .
H27 H 0.8895 0.5831 0.9357 0.034 Uiso 1 1 calc R

loop_
_atom_site_aniso_label
_atom_site_aniso_U_11
_atom_site_aniso_U_22
_atom_site_aniso_U_33
_atom_site_aniso_U_23
_atom_site_aniso_U_13
_atom_site_aniso_U_12
Ru1 0.0119(2) 0.01042(19) 0.0123(2) 0.00046(13) -0.00279(14) -0.00367(14)
Cl1 0.0171(6) 0.0150(5) 0.0148(5) 0.0003(4) -0.0007(4) -0.0056(4)
Cl2 0.0153(6) 0.0154(5) 0.0259(7) 0.0015(5) -0.0012(5) -0.0027(4)
P1 0.0128(6) 0.0141(6) 0.0145(6) -0.0002(4) -0.0031(5) -0.0051(5)
S1 0.0268(7) 0.0243(7) 0.0215(7) 0.0079(5) -0.0131(6) -0.0159(6)
N1 0.020(2) 0.020(2) 0.025(2) 0.0001(19) -0.0050(19) -0.0082(19)
N2 0.017(2) 0.018(2) 0.0104(18) 0.0011(15) -0.0024(15) -0.0103(17)
O1 0.037(3) 0.048(3) 0.022(2) -0.001(2) -0.010(2) -0.020(2)
C1 0.059(5) 0.043(4) 0.019(3) 0.001(3) -0.014(3) -0.033(4)
C2 0.032(3) 0.030(3) 0.025(3) 0.014(2) -0.017(3) -0.019(3)
C3 0.021(3) 0.018(2) 0.028(3) 0.013(2) -0.008(2) -0.009(2)
C4 0.034(3) 0.016(2) 0.022(3) -0.002(2) -0.003(2) -0.009(2)
C5 0.031(3) 0.021(3) 0.016(2) -0.0014(19) -0.003(2) -0.017(2)
C6 0.026(3) 0.024(3) 0.019(2) -0.005(2) -0.002(2) -0.013(2)
C7 0.035(4) 0.036(4) 0.020(3) -0.009(3) -0.004(3) -0.016(3)
C8 0.019(3) 0.031(3) 0.018(2) -0.004(2) -0.003(2) -0.010(2)
C9 0.028(3) 0.050(4) 0.025(3) -0.004(3) -0.013(3) -0.017(3)
C10 0.018(2) 0.018(2) 0.016(2) 0.0015(18) -0.0044(19) -0.0086(19)
C11 0.026(3) 0.020(3) 0.023(3) -0.003(2) -0.008(2) -0.008(2)
C12 0.037(3) 0.025(3) 0.025(3) -0.002(2) -0.010(3) -0.019(3)
C13 0.032(3) 0.029(3) 0.025(3) 0.001(2) -0.012(3) -0.018(3)
C14 0.024(3) 0.035(3) 0.024(3) 0.003(2) -0.008(2) -0.016(3)
C15 0.016(2) 0.023(3) 0.020(2) 0.002(2) -0.0021(19) -0.010(2)
C16 0.017(2) 0.014(2) 0.019(2) -0.0018(18) -0.0050(19) -0.0032(18)
C17 0.015(2) 0.014(2) 0.019(2) 0.0001(18) -0.0009(19) -0.0043(18)
C18 0.016(2) 0.020(3) 0.025(3) 0.000(2) -0.003(2) -0.003(2)
C19 0.020(3) 0.019(3) 0.021(3) -0.001(2) -0.006(2) 0.000(2)
C20 0.024(3) 0.014(2) 0.025(3) 0.003(2) -0.008(2) -0.006(2)
C21 0.016(2) 0.017(2) 0.030(3) 0.003(2) -0.004(2) -0.002(2)
C22 0.025(3) 0.019(2) 0.013(2) 0.0005(18) -0.0029(19) -0.013(2)
C23 0.021(3) 0.036(4) 0.023(3) -0.006(3) 0.000(2) -0.008(3)
C24 0.037(4) 0.039(4) 0.032(4) -0.003(3) 0.011(3) -0.014(3)
C25 0.061(5) 0.024(3) 0.015(3) 0.000(2) 0.003(3) -0.016(3)
C26 0.055(5) 0.039(4) 0.021(3) -0.009(3) -0.011(3) -0.013(4)
C27 0.030(3) 0.032(3) 0.022(3) -0.001(2) -0.009(2) -0.011(3)

loop_
_atom_type_symbol
_atom_type_description
_atom_type_scat_dispersion_real
_atom_type_scat_dispersion_imag
_atom_type_scat_source
C C 0.0033 0.0016 'International Tables Vol C Tables 4.2.6.8 and 6.1.1.4'
H H 0.0000 0.0000 'International Tables Vol C Tables 4.2.6.8 and 6.1.1.4'
N N 0.0061 0.0033 'International Tables Vol C Tables 4.2.6.8 and 6.1.1.4'
S S 0.1246 0.1234 'International Tables Vol C Tables 4.2.6.8 and 6.1.1.4'
Ru Ru -1.2594 0.8363 'International Tables Vol C Tables 4.2.6.8 and 6.1.1.4'
Cl Cl 0.1484 0.1585 'International Tables Vol C Tables 4.2.6.8 and 6.1.1.4'
O O 0.0106 0.0060 'International Tables Vol C Tables 4.2.6.8 and 6.1.1.4'
P P 0.1023 0.0942 'International Tables Vol C Tables 4.2.6.8 and 6.1.1.4'

loop_
_geom_angle_atom_site_label_1
_geom_angle_atom_site_label_2
_geom_angle_atom_site_label_3
_geom_angle
N1 Ru1 N2 80.99(19)
N1 Ru1 S1 82.86(16)
N2 Ru1 S1 163.17(13)
N1 Ru1 P1 176.14(15)
N2 Ru1 P1 101.42(12)
S1 Ru1 P1 94.47(5)
N1 Ru1 Cl2 88.13(15)
N2 Ru1 Cl2 90.37(12)
S1 Ru1 Cl2 84.40(6)
P1 Ru1 Cl2 88.84(5)
N1 Ru1 Cl1 81.96(15)
N2 Ru1 Cl1 91.02(12)
S1 Ru1 Cl1 91.37(5)
P1 Ru1 Cl1 100.94(5)
Cl2 Ru1 Cl1 169.64(5)
C16 P1 C10 100.0(3)
C16 P1 C22 97.8(3)
C10 P1 C22 104.2(3)
C16 P1 Ru1 124.51(19)
C10 P1 Ru1 110.75(19)
C22 P1 Ru1 116.69(19)
C1 S1 C2 97.9(3)
C1 S1 Ru1 116.6(3)
C2 S1 Ru1 100.4(2)
C3 N1 C4 116.4(5)
C3 N1 Ru1 113.7(4)
C4 N1 Ru1 108.8(4)
C6 N2 C5 111.4(4)
C6 N2 C8 106.9(5)
C5 N2 C8 110.6(5)
C6 N2 Ru1 114.8(4)
C5 N2 Ru1 103.0(3)
C8 N2 Ru1 110.2(3)
C9 O1 C7 109.5(6)
C3 C2 S1 108.0(4)
N1 C3 C2 108.1(5)
N1 C4 C5 105.9(5)
N2 C5 C4 111.7(5)
N2 C6 C7 112.7(5)
O1 C7 C6 112.2(5)
N2 C8 C9 112.6(5)
O1 C9 C8 111.3(6)
C15 C10 C11 118.5(6)
C15 C10 P1 119.5(4)
C11 C10 P1 121.7(5)
C10 C11 C12 120.9(6)
C13 C12 C11 119.5(6)
C14 C13 C12 119.5(6)
C15 C14 C13 120.4(6)
C14 C15 C10 121.1(6)
C21 C16 C17 117.7(5)
C21 C16 P1 120.1(4)
C17 C16 P1 122.2(4)
C18 C17 C16 120.7(5)
C17 C18 C19 120.2(6)
C20 C19 C18 119.5(5)
C21 C20 C19 119.6(6)
C20 C21 C16 122.2(6)
C23 C22 C27 118.3(6)
C23 C22 P1 124.2(5)
C27 C22 P1 117.5(5)
C22 C23 C24 120.9(7)
C25 C24 C23 119.6(8)
C26 C25 C24 121.0(7)
C25 C26 C27 120.7(8)
C22 C27 C26 119.4(7)

loop_
_geom_bond_atom_site_label_1
_geom_bond_atom_site_label_2
_geom_bond_distance
Ru1 N1 2.130(5)
Ru1 N2 2.273(5)
Ru1 S1 2.3096(16)
Ru1 P1 2.3168(15)
Ru1 Cl2 2.4051(14)
Ru1 Cl1 2.4366(13)
P1 C16 1.832(6)
P1 C10 1.855(6)
P1 C22 1.859(6)
S1 C1 1.826(8)
S1 C2 1.832(7)
N1 C3 1.463(8)
N1 C4 1.481(9)
N2 C6 1.484(7)
N2 C5 1.484(7)
N2 C8 1.498(8)
O1 C9 1.397(9)
O1 C7 1.456(10)
C2 C3 1.508(10)
C4 C5 1.514(10)
C6 C7 1.522(9)
C8 C9 1.518(9)
C10 C15 1.392(8)
C10 C11 1.402(8)
C11 C12 1.405(9)
C12 C13 1.403(10)
C13 C14 1.394(10)
C14 C15 1.392(9)
C16 C21 1.392(8)
C16 C17 1.396(8)
C17 C18 1.384(8)
C18 C19 1.401(9)
C19 C20 1.377(9)
C20 C21 1.377(8)
C22 C23 1.397(9)
C22 C27 1.408(9)
C23 C24 1.404(10)
C24 C25 1.379(14)
C25 C26 1.349(13)
C26 C27 1.423(10)
